data_2015788
loop_
_publ_author_name
'Krishnan Ravikumar'
'Balasubramanian Sridhar'

_publ_section_title
;
 Dorzolamide hydrochloride: an antiglaucoma agent
;
_journal_coeditor_code GA3036
_journal_issue 2
_journal_name_full 'Acta Crystallographica Section C'
_journal_page_first o108
_journal_page_last o110
_journal_paper_doi 10.1107/S0108270106055338
_journal_volume 63
_journal_year 2007
_chemical_formula_iupac 'C10 H17 N2 O4 S3 +, Cl -'
_chemical_formula_moiety 'C10 H17 N2 O4 S3 +, Cl -'
_chemical_formula_sum 'C10 H17 Cl N2 O4 S3'
_chemical_formula_weight 360.89
_chemical_name_systematic
;
(4S)-trans-4-ethylammonio-5,6-dihydro-6-methyl-4H-thieno[2,3-b]thiopyran-
2-sulfonamide 7,7-dioxide chloride
;
_space_group_IT_number 19
_symmetry_cell_setting orthorhombic
_symmetry_space_group_name_Hall 'P 2ac 2ab'
_symmetry_space_group_name_H-M 'P 21 21 21'
_atom_sites_solution_hydrogens geom
_atom_sites_solution_primary direct
_atom_sites_solution_secondary difmap
_audit_creation_method SHELXL-97
_cell_angle_alpha 90.00
_cell_angle_beta 90.00
_cell_angle_gamma 90.00
_cell_formula_units_Z 4
_cell_length_a 8.1272(6)
_cell_length_b 10.0646(8)
_cell_length_c 18.2504(14)
_cell_measurement_reflns_used 8788
_cell_measurement_temperature 293(2)
_cell_measurement_theta_max 27.97
_cell_measurement_theta_min 2.23
_cell_volume 1492.8(2)
_computing_cell_refinement 'SAINT (Bruker, 2001)'
_computing_data_collection 'SMART (Bruker, 2001)'
_computing_data_reduction SAINT
_computing_molecular_graphics
;
SHELXTL/PC (Sheldrick, 1990), DIAMOND (Brandenburg & Putz, 2005)
and MERCURY
(Macrae <i>et al.</i>,  2006)
;
_computing_publication_material SHELXL97
_computing_structure_refinement 'SHELXL97 (Sheldrick, 1997)'
_computing_structure_solution 'SHELXS97 (Sheldrick, 1997)'
_diffrn_ambient_temperature 293(2)
_diffrn_measured_fraction_theta_full 1.000
_diffrn_measured_fraction_theta_max 1.000
_diffrn_measurement_device 'Bruker SMART APEX CCD area-detector'
_diffrn_measurement_device_type 'Bruker SMART APEX CCD area-detector'
_diffrn_measurement_method \w
_diffrn_radiation_monochromator graphite
_diffrn_radiation_source 'fine-focus sealed tube'
_diffrn_radiation_type MoK\a
_diffrn_radiation_wavelength 0.71073
_diffrn_reflns_av_R_equivalents 0.0251
_diffrn_reflns_av_sigmaI/netI 0.0236
_diffrn_reflns_limit_h_max 9
_diffrn_reflns_limit_h_min -9
_diffrn_reflns_limit_k_max 11
_diffrn_reflns_limit_k_min -11
_diffrn_reflns_limit_l_max 21
_diffrn_reflns_limit_l_min -21
_diffrn_reflns_number 10633
_diffrn_reflns_theta_full 25.00
_diffrn_reflns_theta_max 25.00
_diffrn_reflns_theta_min 2.23
_diffrn_standards_number 0
_exptl_absorpt_coefficient_mu 0.688
_exptl_absorpt_correction_type none
_exptl_crystal_colour colorless
_exptl_crystal_density_diffrn 1.606
_exptl_crystal_density_method 'not measured'
_exptl_crystal_description block
_exptl_crystal_F_000 752
_exptl_crystal_size_max 0.19
_exptl_crystal_size_mid 0.14
_exptl_crystal_size_min 0.11
_refine_diff_density_max 0.284
_refine_diff_density_min -0.174
_refine_ls_abs_structure_details 'Flack & Bernardinelli (2000), 1098 Friedel pairs?'
_refine_ls_abs_structure_Flack -0.01(6)
_refine_ls_extinction_method none
_refine_ls_goodness_of_fit_ref 1.055
_refine_ls_hydrogen_treatment mixed
_refine_ls_matrix_type full
_refine_ls_number_parameters 199
_refine_ls_number_reflns 2630
_refine_ls_number_restraints 0
_refine_ls_restrained_S_all 1.055
_refine_ls_R_factor_all 0.0247
_refine_ls_R_factor_gt 0.0242
_refine_ls_shift/su_max 0.001
_refine_ls_shift/su_mean 0.000
_refine_ls_structure_factor_coef Fsqd
_refine_ls_weighting_details 'calc w=1/[\s^2^(Fo^2^)+(0.0416P)^2^+0.2442P] where P=(Fo^2^+2Fc^2^)/3'
_refine_ls_weighting_scheme calc
_refine_ls_wR_factor_gt 0.0641
_refine_ls_wR_factor_ref 0.0645
_reflns_number_gt 2586
_reflns_number_total 2630
_reflns_threshold_expression I>2\s(I)
_cod_data_source_file ga3036.cif
_cod_data_source_block I
_cod_database_code 2015788
_cod_database_fobs_code 2015788

loop_
_symmetry_equiv_pos_as_xyz
'x, y, z'
'-x+1/2, -y, z+1/2'
'-x, y+1/2, -z+1/2'
'x+1/2, -y+1/2, -z'

loop_
_atom_site_type_symbol
_atom_site_label
_atom_site_fract_x
_atom_site_fract_y
_atom_site_fract_z
_atom_site_U_iso_or_equiv
_atom_site_adp_type
_atom_site_calc_flag
_atom_site_refinement_flags
_atom_site_occupancy
Cl Cl1 0.49736(7) 0.80253(5) 0.55773(3) 0.04711(16) Uani d . 1
S S1 -0.02864(6) 0.33887(5) 0.71283(3) 0.03103(13) Uani d . 1
S S2 0.23296(6) 0.44375(5) 0.81026(2) 0.03023(13) Uani d . 1
S S3 0.49183(6) 0.64654(5) 0.84373(3) 0.03204(13) Uani d . 1
O O1 0.0230(2) 0.20851(14) 0.69111(9) 0.0459(4) Uani d . 1
O O2 -0.12865(19) 0.35001(17) 0.77731(9) 0.0464(4) Uani d . 1
O O3 0.3980(2) 0.65343(17) 0.90997(8) 0.0456(4) Uani d . 1
O O4 0.5431(3) 0.76538(16) 0.80865(10) 0.0577(5) Uani d . 1
N N1 0.2692(2) 0.55688(18) 0.54350(9) 0.0296(3) Uani d . 1
H H1N1 0.222(3) 0.567(2) 0.5001(13) 0.040(6) Uiso d . 1
H H2N1 0.326(3) 0.628(3) 0.5522(14) 0.049(7) Uiso d . 1
N N2 0.6498(2) 0.5598(3) 0.86097(12) 0.0458(5) Uani d . 1
H H1N2 0.719(4) 0.565(3) 0.8278(16) 0.071(10) Uiso d . 1
H H2N2 0.629(4) 0.485(3) 0.8832(17) 0.060(9) Uiso d . 1
C C1 0.3642(2) 0.56555(18) 0.78043(10) 0.0262(4) Uani d . 1
C C2 0.3390(2) 0.60074(18) 0.70979(10) 0.0259(4) Uani d . 1
H H2 0.3993 0.6658 0.6856 0.031 Uiso calc R 1
C C3 0.2099(2) 0.52701(18) 0.67698(10) 0.0242(4) Uani d . 1
C C4 0.1386(2) 0.54867(19) 0.60185(10) 0.0261(4) Uani d . 1
H H4 0.0811 0.6342 0.6026 0.031 Uiso calc R 1
C C5 0.0130(2) 0.4425(2) 0.57939(10) 0.0338(4) Uani d . 1
H H5A -0.0380 0.4690 0.5336 0.041 Uiso calc R 1
H H5B 0.0705 0.3595 0.5708 0.041 Uiso calc R 1
C C6 -0.1217(2) 0.4189(2) 0.63623(11) 0.0328(4) Uani d . 1
H H6 -0.2006 0.3564 0.6149 0.039 Uiso calc R 1
C C7 0.1430(2) 0.44002(18) 0.72613(10) 0.0251(4) Uani d . 1
C C8 -0.2167(3) 0.5421(3) 0.65870(14) 0.0464(5) Uani d . 1
H H8A -0.1479 0.5978 0.6885 0.070 Uiso calc R 1
H H8B -0.3123 0.5164 0.6861 0.070 Uiso calc R 1
H H8C -0.2500 0.5900 0.6157 0.070 Uiso calc R 1
C C9 0.3833(3) 0.4402(2) 0.53811(13) 0.0418(5) Uani d . 1
H H9A 0.4345 0.4251 0.5854 0.050 Uiso calc R 1
H H9B 0.3206 0.3615 0.5255 0.050 Uiso calc R 1
C C10 0.5143(3) 0.4621(3) 0.48168(13) 0.0529(6) Uani d . 1
H H10A 0.4652 0.4643 0.4338 0.079 Uiso calc R 1
H H10B 0.5929 0.3911 0.4840 0.079 Uiso calc R 1
H H10C 0.5687 0.5451 0.4910 0.079 Uiso calc R 1

loop_
_atom_site_aniso_label
_atom_site_aniso_U_11
_atom_site_aniso_U_22
_atom_site_aniso_U_33
_atom_site_aniso_U_12
_atom_site_aniso_U_13
_atom_site_aniso_U_23
Cl1 0.0541(3) 0.0391(3) 0.0482(3) -0.0142(3) 0.0073(3) 0.0053(2)
S1 0.0295(2) 0.0276(2) 0.0360(2) -0.00838(19) -0.00087(19) 0.00171(19)
S2 0.0330(2) 0.0305(2) 0.0272(2) -0.0059(2) -0.00170(19) 0.00394(18)
S3 0.0341(3) 0.0306(2) 0.0314(2) -0.0051(2) -0.0067(2) -0.00322(18)
O1 0.0487(9) 0.0249(7) 0.0642(10) -0.0071(7) -0.0051(8) -0.0019(7)
O2 0.0420(8) 0.0558(10) 0.0414(8) -0.0155(8) 0.0075(7) 0.0042(8)
O3 0.0502(9) 0.0526(9) 0.0341(8) 0.0069(8) -0.0050(7) -0.0140(7)
O4 0.0783(13) 0.0401(9) 0.0547(10) -0.0281(9) -0.0218(10) 0.0064(8)
N1 0.0279(8) 0.0328(9) 0.0280(8) -0.0008(8) -0.0030(7) 0.0060(7)
N2 0.0298(10) 0.0638(14) 0.0437(11) -0.0010(10) -0.0040(9) 0.0024(11)
C1 0.0246(9) 0.0243(8) 0.0297(9) -0.0002(7) -0.0009(7) -0.0024(8)
C2 0.0248(8) 0.0204(8) 0.0325(10) -0.0014(7) 0.0016(8) 0.0000(7)
C3 0.0243(8) 0.0197(8) 0.0286(9) 0.0023(7) 0.0017(7) 0.0000(7)
C4 0.0255(9) 0.0247(9) 0.0280(9) -0.0008(7) -0.0012(7) -0.0002(8)
C5 0.0347(10) 0.0356(9) 0.0310(9) -0.0088(9) -0.0028(8) -0.0030(8)
C6 0.0253(9) 0.0369(11) 0.0361(11) -0.0059(8) -0.0049(8) -0.0022(9)
C7 0.0247(9) 0.0221(8) 0.0286(9) -0.0001(7) -0.0010(7) -0.0009(8)
C8 0.0323(10) 0.0494(13) 0.0573(13) 0.0080(10) -0.0029(10) -0.0003(11)
C9 0.0409(11) 0.0373(11) 0.0474(12) 0.0055(10) 0.0044(10) -0.0041(10)
C10 0.0441(13) 0.0700(16) 0.0445(12) 0.0094(13) 0.0072(10) -0.0055(11)

loop_
_atom_type_symbol
_atom_type_description
_atom_type_scat_dispersion_real
_atom_type_scat_dispersion_imag
_atom_type_scat_source
C C 0.0033 0.0016 'International Tables Vol C Tables 4.2.6.8 and 6.1.1.4'
H H 0.0000 0.0000 'International Tables Vol C Tables 4.2.6.8 and 6.1.1.4'
N N 0.0061 0.0033 'International Tables Vol C Tables 4.2.6.8 and 6.1.1.4'
O O 0.0106 0.0060 'International Tables Vol C Tables 4.2.6.8 and 6.1.1.4'
S S 0.1246 0.1234 'International Tables Vol C Tables 4.2.6.8 and 6.1.1.4'
Cl Cl 0.1484 0.1585 'International Tables Vol C Tables 4.2.6.8 and 6.1.1.4'

loop_
_geom_angle_atom_site_label_1
_geom_angle_atom_site_label_2
_geom_angle_atom_site_label_3
_geom_angle
_geom_angle_publ_flag
O1 S1 O2 117.67(10) ?
O1 S1 C7 109.80(9) ?
O2 S1 C7 107.06(9) ?
O1 S1 C6 108.73(10) ?
O2 S1 C6 111.58(10) ?
C7 S1 C6 100.63(9) y
C7 S2 C1 89.80(9) y
O4 S3 O3 119.79(11) ?
O4 S3 N2 108.44(13) ?
O3 S3 N2 106.91(11) ?
O4 S3 C1 105.56(9) ?
O3 S3 C1 105.29(9) ?
N2 S3 C1 110.73(11) ?
C9 N1 C4 116.06(16) y
C9 N1 H1N1 107.4(15) ?
C4 N1 H1N1 109.7(15) ?
C9 N1 H2N1 109.0(17) ?
C4 N1 H2N1 107.1(17) ?
H1N1 N1 H2N1 107(2) ?
S3 N2 H1N2 112(2) ?
S3 N2 H2N2 115(2) ?
H1N2 N2 H2N2 121(3) ?
C2 C1 S2 113.33(14) ?
C2 C1 S3 126.57(15) ?
S2 C1 S3 119.43(11) ?
C1 C2 C3 112.18(17) ?
C1 C2 H2 123.9 ?
C3 C2 H2 123.9 ?
C7 C3 C2 110.64(16) ?
C7 C3 C4 122.55(16) ?
C2 C3 C4 126.45(17) ?
C3 C4 N1 112.42(15) y
C3 C4 C5 113.51(15) ?
N1 C4 C5 108.56(15) ?
C3 C4 H4 107.3 ?
N1 C4 H4 107.3 ?
C5 C4 H4 107.3 ?
C6 C5 C4 113.81(16) ?
C6 C5 H5A 108.8 ?
C4 C5 H5A 108.8 ?
C6 C5 H5B 108.8 ?
C4 C5 H5B 108.8 ?
H5A C5 H5B 107.7 ?
C8 C6 C5 114.96(18) y
C8 C6 S1 111.93(15) ?
C5 C6 S1 107.41(13) ?
C8 C6 H6 107.4 ?
C5 C6 H6 107.4 ?
S1 C6 H6 107.4 ?
C3 C7 S2 114.05(14) ?
C3 C7 S1 126.94(14) ?
S2 C7 S1 118.84(10) ?
C6 C8 H8A 109.5 ?
C6 C8 H8B 109.5 ?
H8A C8 H8B 109.5 ?
C6 C8 H8C 109.5 ?
H8A C8 H8C 109.5 ?
H8B C8 H8C 109.5 ?
C10 C9 N1 111.7(2) ?
C10 C9 H9A 109.3 ?
N1 C9 H9A 109.3 ?
C10 C9 H9B 109.3 ?
N1 C9 H9B 109.3 ?
H9A C9 H9B 107.9 ?
C9 C10 H10A 109.5 ?
C9 C10 H10B 109.5 ?
H10A C10 H10B 109.5 ?
C9 C10 H10C 109.5 ?
H10A C10 H10C 109.5 ?
H10B C10 H10C 109.5 ?

loop_
_geom_bond_atom_site_label_1
_geom_bond_atom_site_label_2
_geom_bond_distance
_geom_bond_publ_flag
S1 O1 1.4333(16) y
S1 O2 1.4345(16) y
S1 C7 1.7440(19) y
S1 C6 1.782(2) y
S2 C7 1.7008(18) ?
S2 C1 1.7135(19) y
S3 O4 1.4193(17) y
S3 O3 1.4312(16) y
S3 N2 1.584(2) y
S3 C1 1.7538(18) y
N1 C9 1.499(3) ?
N1 C4 1.505(2) ?
N1 H1N1 0.88(2) ?
N1 H2N1 0.87(3) ?
N2 H1N2 0.83(3) ?
N2 H2N2 0.87(3) ?
C1 C2 1.352(3) ?
C2 C3 1.418(3) ?
C2 H2 0.9300 ?
C3 C7 1.366(3) ?
C3 C4 1.504(2) ?
C4 C5 1.534(3) ?
C4 H4 0.9800 ?
C5 C6 1.526(3) ?
C5 H5A 0.9700 ?
C5 H5B 0.9700 ?
C6 C8 1.517(3) ?
C6 H6 0.9800 ?
C8 H8A 0.9600 ?
C8 H8B 0.9600 ?
C8 H8C 0.9600 ?
C9 C10 1.497(3) ?
C9 H9A 0.9700 ?
C9 H9B 0.9700 ?
C10 H10A 0.9600 ?
C10 H10B 0.9600 ?
C10 H10C 0.9600 ?

loop_
_geom_hbond_atom_site_label_D
_geom_hbond_atom_site_label_H
_geom_hbond_atom_site_label_A
_geom_hbond_site_symmetry_A
_geom_hbond_distance_DH
_geom_hbond_distance_HA
_geom_hbond_distance_DA
_geom_hbond_angle_DHA
N1 H1N1 Cl1 4_466 0.89(2) 2.48(2) 3.2088(17) 139(2)
N1 H2N1 Cl1 . 0.87(3) 2.24(3) 3.1016(19) 170(2)
N2 H1N2 O1 3_656 0.83(3) 2.57(3) 3.197(3) 133(3)
N2 H2N2 Cl1 3_646 0.87(3) 2.37(3) 3.215(3) 165(3)
C2 H2 Cl1 . 0.93 2.82 3.672(2) 152
C9 H9A O4 3_646 0.97 2.52 3.358(3) 144

loop_
_geom_torsion_atom_site_label_1
_geom_torsion_atom_site_label_2
_geom_torsion_atom_site_label_3
_geom_torsion_atom_site_label_4
_geom_torsion
_geom_torsion_publ_flag
C7 S2 C1 C2 0.11(15) ?
C7 S2 C1 S3 171.29(12) ?
O4 S3 C1 C2 8.1(2) ?
O3 S3 C1 C2 135.72(18) ?
N2 S3 C1 C2 -109.1(2) ?
O4 S3 C1 S2 -161.83(13) ?
O3 S3 C1 S2 -34.18(14) ?
N2 S3 C1 S2 81.02(15) ?
S2 C1 C2 C3 -0.5(2) ?
S3 C1 C2 C3 -170.92(14) ?
C1 C2 C3 C7 0.7(2) ?
C1 C2 C3 C4 173.92(17) ?
C7 C3 C4 N1 -137.54(18) y
C2 C3 C4 N1 50.0(2) ?
C7 C3 C4 C5 -13.8(2) ?
C2 C3 C4 C5 173.72(18) ?
C9 N1 C4 C3 56.4(2) ?
C9 N1 C4 C5 -70.0(2) ?
C3 C4 C5 C6 51.1(2) ?
N1 C4 C5 C6 176.88(16) ?
C4 C5 C6 C8 55.2(2) ?
C4 C5 C6 S1 -70.06(19) ?
O1 S1 C6 C8 165.84(15) ?
O2 S1 C6 C8 34.44(18) ?
C7 S1 C6 C8 -78.85(15) y
O1 S1 C6 C5 -67.08(15) ?
O2 S1 C6 C5 161.52(13) ?
C7 S1 C6 C5 48.24(15) ?
C2 C3 C7 S2 -0.7(2) ?
C4 C3 C7 S2 -174.16(13) ?
C2 C3 C7 S1 174.42(14) ?
C4 C3 C7 S1 0.9(3) ?
C1 S2 C7 C3 0.33(15) ?
C1 S2 C7 S1 -175.18(12) ?
O1 S1 C7 C3 96.48(18) ?
O2 S1 C7 C3 -134.72(17) ?
C6 S1 C7 C3 -18.03(19) ?
O1 S1 C7 S2 -88.66(13) ?
O2 S1 C7 S2 40.15(14) ?
C6 S1 C7 S2 156.83(11) ?
C4 N1 C9 C10 -176.49(17) ?

loop_
_cod_related_entry_id
_cod_related_entry_database
_cod_related_entry_code
1 ChemSpider 5293345
